data_2236539
loop_
_publ_author_name
'Myers, Jacob A.'
'Fronczek, Frank R.'
'Watkins, Steven F.'

_publ_section_title
;
 (1<i>E</i>,2<i>E</i>)-1,2-Bis[(1-benzyloxymethyl-1<i>H</i>-indol-3-yl)methylidene]hydrazine
;
_journal_coeditor_code PK2449
_journal_issue 11
_journal_name_full 'Acta Crystallographica Section E'
_journal_page_first o3158
_journal_paper_doi 10.1107/S1600536812042493
_journal_volume 68
_journal_year 2012
_chemical_formula_moiety 'C34 H30 N4 O2'
_chemical_formula_sum 'C34 H30 N4 O2'
_chemical_formula_weight 526.62
_chemical_name_systematic
;
(1<i>E</i>,2<i>E</i>)-1,2-Bis[(1-benzyloxymethyl-1<i>H</i>-indol-
3-yl)methylidene]hydrazine
;
_space_group_IT_number 14
_symmetry_cell_setting monoclinic
_symmetry_space_group_name_Hall '-P 2yn'
_symmetry_space_group_name_H-M 'P 1 21/n 1'
_atom_sites_solution_hydrogens geom
_atom_sites_solution_primary direct
_atom_sites_solution_secondary difmap
_audit_creation_method 'WinGX routine CIF_UPDATE'
_cell_angle_alpha 90
_cell_angle_beta 103.672(5)
_cell_angle_gamma 90
_cell_formula_units_Z 2
_cell_length_a 12.8518(10)
_cell_length_b 7.9663(9)
_cell_length_c 13.6810(12)
_cell_measurement_pressure 101.3
_cell_measurement_reflns_used 2472
_cell_measurement_temperature 90.0(5)
_cell_measurement_theta_max 26.022
_cell_measurement_theta_min 2.546
_cell_volume 1361.0(2)
_computing_cell_refinement 'HKL Scalepack (Otwinowski & Minor 1997)'
_computing_data_collection 'COLLECT (Nonius, 2000)'
_computing_data_reduction 'HKL Denzo and Scalepack (Otwinowski & Minor 1997)'
_computing_molecular_graphics 'ORTEP-3 for Windows (Farrugia, 1997)'
_computing_publication_material 'WinGX publication routines (Farrugia, 1999)'
_computing_structure_refinement 'SHELXL-97 (Sheldrick, 2008)'
_computing_structure_solution 'SHELXS86 (Sheldrick, 2008)'
_diffrn_ambient_temperature 90.0(5)
_diffrn_detector_area_resol_mean 9
_diffrn_measured_fraction_theta_full 0.999
_diffrn_measured_fraction_theta_max 0.998
_diffrn_measurement_device '95mm CCD camera on \k-goniostat'
_diffrn_measurement_device_type 'Nonius KappaCCD'
_diffrn_measurement_method 'CCD rotation images, thick slices'
_diffrn_radiation_monochromator 'horizonally mounted graphite crystal'
_diffrn_radiation_source 'sealed tube'
_diffrn_radiation_type MoK\a
_diffrn_radiation_wavelength 0.71073
_diffrn_reflns_av_R_equivalents 0.0665
_diffrn_reflns_limit_h_max 15
_diffrn_reflns_limit_h_min -15
_diffrn_reflns_limit_k_max 9
_diffrn_reflns_limit_k_min -8
_diffrn_reflns_limit_l_max 16
_diffrn_reflns_limit_l_min -16
_diffrn_reflns_number 4340
_diffrn_reflns_theta_full 25
_diffrn_reflns_theta_max 26.01
_diffrn_reflns_theta_min 2.98
_exptl_absorpt_coefficient_mu 0.081
_exptl_absorpt_correction_T_max 0.9959
_exptl_absorpt_correction_T_min 0.9855
_exptl_absorpt_correction_type multi-scan
_exptl_absorpt_process_details '(HKL Scalepack; Otwinowski & Minor 1997)'
_exptl_crystal_colour colorless
_exptl_crystal_density_diffrn 1.285
_exptl_crystal_density_method 'not measured'
_exptl_crystal_description fragment
_exptl_crystal_F_000 556
_exptl_crystal_size_max 0.18
_exptl_crystal_size_mid 0.10
_exptl_crystal_size_min 0.05
_refine_diff_density_max 0.250
_refine_diff_density_min -0.250
_refine_ls_extinction_coef 0.0062(13)
_refine_ls_extinction_expression Fc^*^=kFc[1+0.001xFc^2^\l^3^/sin(2\q)]^-1/4^
_refine_ls_extinction_method SHELXL
_refine_ls_goodness_of_fit_ref 0.986
_refine_ls_hydrogen_treatment constr
_refine_ls_matrix_type full
_refine_ls_number_constraints 0
_refine_ls_number_parameters 182
_refine_ls_number_reflns 2678
_refine_ls_number_restraints 0
_refine_ls_restrained_S_all 0.986
_refine_ls_R_factor_gt 0.0556
_refine_ls_shift/su_max 0.001
_refine_ls_structure_factor_coef Fsqd
_refine_ls_weighting_details 'calc w=1/[\s^2^(Fo^2^)+(0.0483P)^2^+0.2490P] where P=(Fo^2^+2Fc^2^)/3'
_refine_ls_weighting_scheme calc
_refine_ls_wR_factor_ref 0.1261
_reflns_number_gt 1481
_reflns_number_total 2678
_reflns_threshold_expression I>2\s(I)
_cod_data_source_file pk2449.cif
_cod_data_source_block I
_cod_database_code 2236539
_cod_database_fobs_code 2236539

loop_
_symmetry_equiv_pos_as_xyz
'x, y, z'
'-x+1/2, y+1/2, -z+1/2'
'-x, -y, -z'
'x-1/2, -y-1/2, z-1/2'

loop_
_atom_site_type_symbol
_atom_site_label
_atom_site_fract_x
_atom_site_fract_y
_atom_site_fract_z
_atom_site_U_iso_or_equiv
_atom_site_adp_type
_atom_site_calc_flag
_atom_site_refinement_flags
_atom_site_occupancy
N N1 0.02086(15) 0.0030(3) 0.55263(14) 0.0211(5) Uani d . 1
C C1 0.11765(18) -0.0511(3) 0.57786(17) 0.0206(6) Uani d . 1
H H1 0.15 -0.0917 0.5268 0.025 Uiso calc R 1
C C2 0.17927(18) -0.0526(3) 0.68083(16) 0.0191(6) Uani d . 1
C C3 0.14858(18) -0.0067(3) 0.77188(17) 0.0180(6) Uani d . 1
C C4 0.05355(19) 0.0445(3) 0.79619(18) 0.0207(6) Uani d . 1
H H4 -0.0108 0.0538 0.7452 0.025 Uiso calc R 1
C C5 0.05426(19) 0.0813(3) 0.89494(18) 0.0236(6) Uani d . 1
H H5 -0.0098 0.1178 0.9115 0.028 Uiso calc R 1
C C6 0.14857(19) 0.0654(3) 0.97152(19) 0.0258(7) Uani d . 1
H H6 0.147 0.0915 1.0389 0.031 Uiso calc R 1
C C7 0.24299(19) 0.0127(3) 0.95068(17) 0.0226(6) Uani d . 1
H H7 0.3066 0.0011 1.0023 0.027 Uiso calc R 1
C C8 0.24147(18) -0.0229(3) 0.85072(17) 0.0182(6) Uani d . 1
N N2 0.32454(15) -0.0785(3) 0.81007(14) 0.0190(5) Uani d . 1
C C9 0.28592(19) -0.0961(3) 0.70805(17) 0.0205(6) Uani d . 1
H H9 0.3269 -0.133 0.6628 0.025 Uiso calc R 1
C C10 0.43362(18) -0.1094(3) 0.86494(18) 0.0218(6) Uani d . 1
H H10A 0.4327 -0.1657 0.9293 0.026 Uiso calc R 1
H H10B 0.468 -0.1866 0.8254 0.026 Uiso calc R 1
O O1 0.49589(12) 0.0398(2) 0.88566(11) 0.0225(4) Uani d . 1
C C11 0.50844(19) 0.1279(3) 0.79804(18) 0.0241(6) Uani d . 1
H H11A 0.5435 0.237 0.8194 0.029 Uiso calc R 1
H H11B 0.4365 0.152 0.7552 0.029 Uiso calc R 1
C C12 0.57299(18) 0.0365(3) 0.73523(18) 0.0219(6) Uani d . 1
C C13 0.5658(2) 0.0890(3) 0.63721(18) 0.0276(7) Uani d . 1
H H13 0.5168 0.1754 0.6092 0.033 Uiso calc R 1
C C14 0.6293(2) 0.0168(4) 0.57959(19) 0.0329(7) Uani d . 1
H H14 0.6248 0.0562 0.5132 0.039 Uiso calc R 1
C C15 0.6992(2) -0.1122(4) 0.6180(2) 0.0352(7) Uani d . 1
H H15 0.7423 -0.1619 0.5782 0.042 Uiso calc R 1
C C16 0.7056(2) -0.1679(4) 0.71520(19) 0.0328(7) Uani d . 1
H H16 0.7525 -0.2576 0.7419 0.039 Uiso calc R 1
C C17 0.64369(19) -0.0929(3) 0.77379(19) 0.0263(7) Uani d . 1
H H17 0.6497 -0.1304 0.8408 0.032 Uiso calc R 1

loop_
_atom_site_aniso_label
_atom_site_aniso_U_11
_atom_site_aniso_U_22
_atom_site_aniso_U_33
_atom_site_aniso_U_12
_atom_site_aniso_U_13
_atom_site_aniso_U_23
N1 0.0247(12) 0.0193(12) 0.0164(10) 0.0004(11) -0.0011(9) -0.0027(10)
C1 0.0221(14) 0.0174(15) 0.0212(13) -0.0012(12) 0.0030(11) -0.0005(11)
C2 0.0203(12) 0.0162(14) 0.0186(13) 0.0005(11) 0.0004(10) -0.0009(11)
C3 0.0209(12) 0.0141(14) 0.0185(13) -0.0019(12) 0.0038(10) 0.0015(11)
C4 0.0190(12) 0.0189(14) 0.0225(14) -0.0022(12) 0.0017(10) 0.0011(12)
C5 0.0235(13) 0.0229(16) 0.0272(14) -0.0017(12) 0.0116(11) 0.0002(12)
C6 0.0292(15) 0.0261(17) 0.0228(14) -0.0024(13) 0.0074(12) -0.0007(12)
C7 0.0253(13) 0.0217(15) 0.0189(13) 0.0000(13) 0.0016(11) -0.0007(12)
C8 0.0196(12) 0.0136(14) 0.0218(13) -0.0007(12) 0.0059(10) 0.0000(11)
N2 0.0198(11) 0.0198(13) 0.0161(11) 0.0003(9) 0.0013(8) -0.0012(9)
C9 0.0237(13) 0.0197(15) 0.0172(13) 0.0002(12) 0.0031(10) -0.0017(11)
C10 0.0214(13) 0.0179(15) 0.0242(14) 0.0003(12) 0.0016(11) 0.0000(12)
O1 0.0240(9) 0.0201(10) 0.0220(9) -0.0030(8) 0.0025(7) -0.0021(8)
C11 0.0241(13) 0.0227(15) 0.0252(14) -0.0006(12) 0.0052(11) 0.0048(12)
C12 0.0209(13) 0.0204(14) 0.0224(13) -0.0035(12) 0.0016(11) -0.0009(12)
C13 0.0292(14) 0.0246(16) 0.0274(15) -0.0002(13) 0.0031(12) 0.0045(13)
C14 0.0357(15) 0.0386(19) 0.0251(15) -0.0055(15) 0.0088(12) -0.0007(14)
C15 0.0326(16) 0.0410(19) 0.0348(17) 0.0004(15) 0.0136(13) -0.0079(15)
C16 0.0295(15) 0.0346(18) 0.0324(16) 0.0066(14) 0.0036(12) -0.0025(14)
C17 0.0229(14) 0.0330(17) 0.0218(14) 0.0017(13) 0.0030(11) -0.0008(13)

loop_
_atom_type_symbol
_atom_type_description
_atom_type_scat_dispersion_real
_atom_type_scat_dispersion_imag
_atom_type_scat_source
C C 0.0033 0.0016 'International Tables Vol C Tables 4.2.6.8 and 6.1.1.4'
H H 0 0 'International Tables Vol C Tables 4.2.6.8 and 6.1.1.4'
N N 0.0061 0.0033 'International Tables Vol C Tables 4.2.6.8 and 6.1.1.4'
O O 0.0106 0.006 'International Tables Vol C Tables 4.2.6.8 and 6.1.1.4'

loop_
_geom_angle_atom_site_label_1
_geom_angle_atom_site_label_2
_geom_angle_atom_site_label_3
_geom_angle_site_symmetry_3
_geom_angle
C1 N1 N1 3_556 111.9(2)
N1 C1 C2 . 122.6(2)
N1 C1 H1 . 118.7
C2 C1 H1 . 118.7
C9 C2 C3 . 106.77(19)
C9 C2 C1 . 123.2(2)
C3 C2 C1 . 130.0(2)
C4 C3 C8 . 118.2(2)
C4 C3 C2 . 135.4(2)
C8 C3 C2 . 106.41(19)
C5 C4 C3 . 119.3(2)
C5 C4 H4 . 120.3
C3 C4 H4 . 120.3
C4 C5 C6 . 121.0(2)
C4 C5 H5 . 119.5
C6 C5 H5 . 119.5
C7 C6 C5 . 121.3(2)
C7 C6 H6 . 119.4
C5 C6 H6 . 119.4
C6 C7 C8 . 117.2(2)
C6 C7 H7 . 121.4
C8 C7 H7 . 121.4
N2 C8 C7 . 128.7(2)
N2 C8 C3 . 108.3(2)
C7 C8 C3 . 123.0(2)
C9 N2 C8 . 108.20(19)
C9 N2 C10 . 125.7(2)
C8 N2 C10 . 126.11(19)
N2 C9 C2 . 110.3(2)
N2 C9 H9 . 124.9
C2 C9 H9 . 124.9
O1 C10 N2 . 113.05(19)
O1 C10 H10A . 109
N2 C10 H10A . 109
O1 C10 H10B . 109
N2 C10 H10B . 109
H10A C10 H10B . 107.8
C10 O1 C11 . 114.34(17)
O1 C11 C12 . 115.2(2)
O1 C11 H11A . 108.5
C12 C11 H11A . 108.5
O1 C11 H11B . 108.5
C12 C11 H11B . 108.5
H11A C11 H11B . 107.5
C13 C12 C17 . 118.5(2)
C13 C12 C11 . 118.9(2)
C17 C12 C11 . 122.5(2)
C12 C13 C14 . 120.8(2)
C12 C13 H13 . 119.6
C14 C13 H13 . 119.6
C15 C14 C13 . 120.5(2)
C15 C14 H14 . 119.7
C13 C14 H14 . 119.7
C16 C15 C14 . 119.3(3)
C16 C15 H15 . 120.4
C14 C15 H15 . 120.4
C15 C16 C17 . 120.2(3)
C15 C16 H16 . 119.9
C17 C16 H16 . 119.9
C16 C17 C12 . 120.7(2)
C16 C17 H17 . 119.6
C12 C17 H17 . 119.6

loop_
_geom_bond_atom_site_label_1
_geom_bond_atom_site_label_2
_geom_bond_site_symmetry_2
_geom_bond_distance
N1 C1 . 1.284(3)
N1 N1 3_556 1.414(4)
C1 C2 . 1.444(3)
C1 H1 . 0.95
C2 C9 . 1.377(3)
C2 C3 . 1.440(3)
C3 C4 . 1.400(3)
C3 C8 . 1.413(3)
C4 C5 . 1.380(3)
C4 H4 . 0.95
C5 C6 . 1.408(3)
C5 H5 . 0.95
C6 C7 . 1.376(3)
C6 H6 . 0.95
C7 C8 . 1.392(3)
C7 H7 . 0.95
C8 N2 . 1.388(3)
N2 C9 . 1.373(3)
N2 C10 . 1.446(3)
C9 H9 . 0.95
C10 O1 . 1.424(3)
C10 H10A . 0.99
C10 H10B . 0.99
O1 C11 . 1.431(3)
C11 C12 . 1.514(3)
C11 H11A . 0.99
C11 H11B . 0.99
C12 C13 . 1.387(3)
C12 C17 . 1.393(4)
C13 C14 . 1.386(3)
C13 H13 . 0.95
C14 C15 . 1.384(4)
C14 H14 . 0.95
C15 C16 . 1.385(4)
C15 H15 . 0.95
C16 C17 . 1.391(3)
C16 H16 . 0.95
C17 H17 . 0.95

loop_
_geom_torsion_atom_site_label_1
_geom_torsion_atom_site_label_2
_geom_torsion_atom_site_label_3
_geom_torsion_atom_site_label_4
_geom_torsion_site_symmetry_1
_geom_torsion_site_symmetry_2
_geom_torsion
C1 N1 N1 C1 3_556 3_556 180
N1 N1 C1 C2 3_556 . 177.9(2)
N1 C1 C2 C9 . . -174.1(2)
N1 C1 C2 C3 . . 3.4(4)
C9 C2 C3 C4 . . -178.3(3)
C1 C2 C3 C4 . . 4.0(5)
C9 C2 C3 C8 . . 1.0(3)
C1 C2 C3 C8 . . -176.8(2)
C8 C3 C4 C5 . . 1.6(4)
C2 C3 C4 C5 . . -179.2(3)
C3 C4 C5 C6 . . -1.0(4)
C4 C5 C6 C7 . . 0.0(4)
C5 C6 C7 C8 . . 0.5(4)
C6 C7 C8 N2 . . -179.5(2)
C6 C7 C8 C3 . . 0.2(4)
C4 C3 C8 N2 . . 178.5(2)
C2 C3 C8 N2 . . -0.9(3)
C4 C3 C8 C7 . . -1.2(4)
C2 C3 C8 C7 . . 179.4(2)
C7 C8 N2 C9 . . -179.8(3)
C3 C8 N2 C9 . . 0.4(3)
C7 C8 N2 C10 . . -1.0(4)
C3 C8 N2 C10 . . 179.2(2)
C8 N2 C9 C2 . . 0.2(3)
C10 N2 C9 C2 . . -178.6(2)
C3 C2 C9 N2 . . -0.8(3)
C1 C2 C9 N2 . . 177.2(2)
C9 N2 C10 O1 . . 98.5(3)
C8 N2 C10 O1 . . -80.1(3)
N2 C10 O1 C11 . . -62.1(3)
C10 O1 C11 C12 . . -66.3(2)
O1 C11 C12 C13 . . 163.0(2)
O1 C11 C12 C17 . . -20.4(3)
C17 C12 C13 C14 . . -1.4(4)
C11 C12 C13 C14 . . 175.3(2)
C12 C13 C14 C15 . . 1.7(4)
C13 C14 C15 C16 . . -0.4(4)
C14 C15 C16 C17 . . -1.0(4)
C15 C16 C17 C12 . . 1.3(4)
C13 C12 C17 C16 . . 0.0(4)
C11 C12 C17 C16 . . -176.7(2)
